data_2212629
loop_
_publ_author_name
'Bai, Guo-Yi'
'Zhang, Chen-Fang'
'Simpson, Jim'
'Chen, Yong'
'Peng, Hong-Wei'

_publ_section_title
;
 (2<i>R</i>,2'<i>S</i>)-2,2'-(Ethane-1,2-diyldiiminio)bis(butane-2,1-diyl)
 disulfate dihydrate
;
_journal_coeditor_code LH2296
_journal_issue 3
_journal_name_full 'Acta Crystallographica Section E'
_journal_page_first o1095
_journal_page_last o1096
_journal_paper_doi 10.1107/S1600536807003480
_journal_volume 63
_journal_year 2007
_chemical_formula_iupac 'C10 H24 N2 O8 S2 , 2H2 O'
_chemical_formula_moiety 'C10 H24 N2 O8 S2 , 2H2 O'
_chemical_formula_sum 'C10 H28 N2 O10 S2'
_chemical_formula_weight 400.46
_chemical_name_systematic
;
(3R,8S)-[4,7-Diazoniadecane-3,8-diylbis(methyleneoxy)]disulfonate dihydrate
;
_space_group_IT_number 61
_symmetry_cell_setting orthorhombic
_symmetry_space_group_name_Hall '-P 2ac 2ab'
_symmetry_space_group_name_H-M 'P b c a'
_atom_sites_solution_hydrogens geom
_atom_sites_solution_primary direct
_atom_sites_solution_secondary difmap
_cell_angle_alpha 90.00
_cell_angle_beta 90.00
_cell_angle_gamma 90.00
_cell_formula_units_Z 4
_cell_length_a 12.584(2)
_cell_length_b 11.475(2)
_cell_length_c 12.914(3)
_cell_measurement_reflns_used 3452
_cell_measurement_temperature 294(2)
_cell_measurement_theta_max 26.35
_cell_measurement_theta_min 2.87
_cell_volume 1864.8(6)
_computing_cell_refinement 'SAINT (Bruker, 1997)'
_computing_data_collection 'SMART (Bruker, 1997)'
_computing_data_reduction SAINT
_computing_molecular_graphics 'SHELXTL (Bruker, 1997)'
_computing_publication_material SHELXTL
_computing_structure_refinement 'SHELXL97 (Sheldrick, 1997)'
_computing_structure_solution 'SHELXS97 (Sheldrick, 1997)'
_diffrn_ambient_temperature 294(2)
_diffrn_measured_fraction_theta_full 1.000
_diffrn_measured_fraction_theta_max 1.000
_diffrn_measurement_device_type 'Bruker SMART-1000 CCD area-detector'
_diffrn_measurement_method '\f and \w'
_diffrn_radiation_monochromator graphite
_diffrn_radiation_source 'fine-focus sealed tube'
_diffrn_radiation_type MoK\a
_diffrn_radiation_wavelength 0.71073
_diffrn_reflns_av_R_equivalents 0.0436
_diffrn_reflns_av_sigmaI/netI 0.0293
_diffrn_reflns_limit_h_max 15
_diffrn_reflns_limit_h_min -15
_diffrn_reflns_limit_k_max 14
_diffrn_reflns_limit_k_min -13
_diffrn_reflns_limit_l_max 7
_diffrn_reflns_limit_l_min -16
_diffrn_reflns_number 9737
_diffrn_reflns_theta_full 26.39
_diffrn_reflns_theta_max 26.39
_diffrn_reflns_theta_min 2.87
_diffrn_standards_number 0
_exptl_absorpt_coefficient_mu 0.335
_exptl_absorpt_correction_T_max 0.9361
_exptl_absorpt_correction_T_min 0.9121
_exptl_absorpt_correction_type multi-scan
_exptl_absorpt_process_details '(SADABS; Sheldrick, 1996)'
_exptl_crystal_colour colourless
_exptl_crystal_density_diffrn 1.426
_exptl_crystal_density_method 'not measured'
_exptl_crystal_description block
_exptl_crystal_F_000 856
_exptl_crystal_size_max 0.28
_exptl_crystal_size_mid 0.22
_exptl_crystal_size_min 0.20
_refine_diff_density_max 0.302
_refine_diff_density_min -0.293
_refine_ls_extinction_method none
_refine_ls_goodness_of_fit_ref 1.047
_refine_ls_hydrogen_treatment mixed
_refine_ls_matrix_type full
_refine_ls_number_parameters 122
_refine_ls_number_reflns 1911
_refine_ls_number_restraints 5
_refine_ls_restrained_S_all 1.047
_refine_ls_R_factor_all 0.0521
_refine_ls_R_factor_gt 0.0359
_refine_ls_shift/su_max 0.000
_refine_ls_shift/su_mean 0.000
_refine_ls_structure_factor_coef Fsqd
_refine_ls_weighting_details 'calc w = 1/[\s^2^(Fo^2^)+(0.0494P)^2^+0.8891P] where P=(Fo^2^+2Fc^2^)/3'
_refine_ls_weighting_scheme calc
_refine_ls_wR_factor_gt 0.0919
_refine_ls_wR_factor_ref 0.1021
_reflns_number_gt 1497
_reflns_number_total 1911
_reflns_threshold_expression I>2\s(I)
_cod_data_source_file lh2296.cif
_cod_data_source_block I
_cod_depositor_comments
;
The following automatic conversions were performed:
'_symmetry_cell_setting' value 'Orthorhombic' changed to 'orthorhombic'
according to '/home/saulius/struct/CIF-dictionaries/cif_core.dic'
dictionary named 'cif_core.dic' version 2.4.1 from 2010-06-29.

Automatic conversion script
Id: cif_fix_enum 1527 2010-12-29 10:47:43Z saulius 

The following automatic conversions were performed:

'_symmetry_cell_setting' value 'Orthorhombic' changed to
'orthorhombic' according to
/home/saulius/struct/CIF-dictionaries/cif_core.dic dictionary named
'cif_core.dic' version 2.4.1 from 2010-06-29.

Automatic conversion script
Id: cif_fix_values 1715 2011-07-08 13:25:40Z adriana 
;
_cod_database_code 2212629
_cod_database_fobs_code 2212629

loop_
_symmetry_equiv_pos_as_xyz
'x, y, z'
'-x+1/2, -y, z+1/2'
'-x, y+1/2, -z+1/2'
'x+1/2, -y+1/2, -z'
'-x, -y, -z'
'x-1/2, y, -z-1/2'
'x, -y-1/2, z-1/2'
'-x-1/2, y-1/2, z'

loop_
_atom_site_type_symbol
_atom_site_label
_atom_site_fract_x
_atom_site_fract_y
_atom_site_fract_z
_atom_site_U_iso_or_equiv
_atom_site_adp_type
_atom_site_calc_flag
_atom_site_refinement_flags
_atom_site_occupancy
S S1 0.23521(4) 0.06717(4) 0.68464(4) 0.02967(17) Uani d . 1
O O1 0.15882(11) 0.15401(12) 0.62290(11) 0.0349(4) Uani d . 1
O O2 0.33124(13) 0.13106(14) 0.70671(13) 0.0476(4) Uani d . 1
O O3 0.17229(14) 0.03707(15) 0.77251(12) 0.0509(5) Uani d . 1
O O4 0.25444(12) -0.02910(13) 0.61541(12) 0.0432(4) Uani d . 1
N N1 0.06993(13) 0.35937(14) 0.53262(13) 0.0265(4) Uani d D 1
H H1A 0.0239(16) 0.3332(17) 0.5811(15) 0.032 Uiso d D 1
H H1B 0.1204(15) 0.3937(18) 0.5717(15) 0.032 Uiso d D 1
C C1 0.20450(15) 0.20438(18) 0.53066(16) 0.0325(5) Uani d . 1
H H1C 0.2387 0.1443 0.4896 0.039 Uiso calc R 1
H H1D 0.2575 0.2621 0.5492 0.039 Uiso calc R 1
C C2 0.11636(15) 0.26048(16) 0.46946(16) 0.0306(5) Uani d . 1
H H2 0.1480 0.2944 0.4070 0.037 Uiso calc R 1
C C3 0.02862(18) 0.17764(18) 0.4350(2) 0.0438(6) Uani d . 1
H H3A -0.0261 0.2215 0.3993 0.053 Uiso calc R 1
H H3B -0.0034 0.1419 0.4955 0.053 Uiso calc R 1
C C4 0.0707(3) 0.0824(2) 0.3634(3) 0.0714(9) Uani d . 1
H H4A 0.1117 0.1173 0.3088 0.107 Uiso calc R 1
H H4B 0.0121 0.0402 0.3341 0.107 Uiso calc R 1
H H4C 0.1148 0.0299 0.4022 0.107 Uiso calc R 1
C C5 0.01510(18) 0.44829(16) 0.46785(15) 0.0330(5) Uani d . 1
H H5A -0.0482 0.4144 0.4372 0.040 Uiso calc R 1
H H5B 0.0618 0.4728 0.4122 0.040 Uiso calc R 1
O O5 0.39492(16) 0.31011(16) 0.84061(14) 0.0531(5) Uani d D 1
H H5C 0.380(2) 0.248(2) 0.805(2) 0.080 Uiso d D 1
H H5D 0.371(2) 0.369(2) 0.802(2) 0.080 Uiso d D 1

loop_
_atom_site_aniso_label
_atom_site_aniso_U_11
_atom_site_aniso_U_22
_atom_site_aniso_U_33
_atom_site_aniso_U_12
_atom_site_aniso_U_13
_atom_site_aniso_U_23
S1 0.0321(3) 0.0259(3) 0.0310(3) 0.00499(19) 0.0022(2) 0.0009(2)
O1 0.0315(7) 0.0358(8) 0.0374(8) 0.0123(6) 0.0071(6) 0.0077(6)
O2 0.0451(9) 0.0451(9) 0.0525(10) -0.0052(7) -0.0122(8) -0.0015(8)
O3 0.0567(10) 0.0548(10) 0.0411(9) 0.0095(8) 0.0167(8) 0.0125(8)
O4 0.0482(9) 0.0311(8) 0.0503(9) 0.0104(7) 0.0038(8) -0.0065(7)
N1 0.0282(8) 0.0227(8) 0.0287(9) 0.0023(6) -0.0027(7) 0.0013(7)
C1 0.0275(10) 0.0301(10) 0.0399(12) 0.0052(8) 0.0053(9) 0.0045(9)
C2 0.0303(10) 0.0264(10) 0.0352(11) 0.0073(8) 0.0025(9) 0.0013(9)
C3 0.0412(12) 0.0355(11) 0.0545(15) 0.0059(10) -0.0111(11) -0.0107(11)
C4 0.0725(19) 0.0574(17) 0.084(2) 0.0118(15) -0.0136(17) -0.0377(16)
C5 0.0415(11) 0.0275(10) 0.0299(10) 0.0115(9) -0.0027(9) 0.0036(8)
O5 0.0643(12) 0.0436(10) 0.0515(11) -0.0013(9) -0.0197(9) -0.0065(8)

loop_
_atom_type_symbol
_atom_type_description
_atom_type_scat_dispersion_real
_atom_type_scat_dispersion_imag
_atom_type_scat_source
C C 0.0033 0.0016 'International Tables Vol C Tables 4.2.6.8 and 6.1.1.4'
H H 0.0000 0.0000 'International Tables Vol C Tables 4.2.6.8 and 6.1.1.4'
N N 0.0061 0.0033 'International Tables Vol C Tables 4.2.6.8 and 6.1.1.4'
O O 0.0106 0.0060 'International Tables Vol C Tables 4.2.6.8 and 6.1.1.4'
S S 0.1246 0.1234 'International Tables Vol C Tables 4.2.6.8 and 6.1.1.4'

loop_
_geom_angle_atom_site_label_1
_geom_angle_atom_site_label_2
_geom_angle_atom_site_label_3
_geom_angle_site_symmetry_1
_geom_angle_site_symmetry_3
_geom_angle
O3 S1 O4 . . 113.64(10)
O3 S1 O2 . . 115.55(10)
O4 S1 O2 . . 111.81(10)
O3 S1 O1 . . 102.37(9)
O4 S1 O1 . . 105.63(9)
O2 S1 O1 . . 106.60(9)
C1 O1 S1 . . 114.96(11)
C5 N1 C2 . . 112.93(15)
C5 N1 H1A . . 108.7(13)
C2 N1 H1A . . 111.8(13)
C5 N1 H1B . . 109.9(14)
C2 N1 H1B . . 110.9(13)
H1A N1 H1B . . 102.0(18)
O1 C1 C2 . . 108.12(15)
O1 C1 H1C . . 110.1
C2 C1 H1C . . 110.1
O1 C1 H1D . . 110.1
C2 C1 H1D . . 110.1
H1C C1 H1D . . 108.4
C1 C2 N1 . . 108.76(16)
C1 C2 C3 . . 114.83(17)
N1 C2 C3 . . 110.19(16)
C1 C2 H2 . . 107.6
N1 C2 H2 . . 107.6
C3 C2 H2 . . 107.6
C2 C3 C4 . . 111.8(2)
C2 C3 H3A . . 109.3
C4 C3 H3A . . 109.3
C2 C3 H3B . . 109.3
C4 C3 H3B . . 109.3
H3A C3 H3B . . 107.9
C3 C4 H4A . . 109.5
C3 C4 H4B . . 109.5
H4A C4 H4B . . 109.5
C3 C4 H4C . . 109.5
H4A C4 H4C . . 109.5
H4B C4 H4C . . 109.5
N1 C5 C5 . 5_566 110.4(2)
N1 C5 H5A . . 109.6
C5 C5 H5A 5_566 . 109.6
N1 C5 H5B . . 109.6
C5 C5 H5B 5_566 . 109.6
H5A C5 H5B . . 108.1
H5C O5 H5D . . 104(2)

loop_
_geom_bond_atom_site_label_1
_geom_bond_atom_site_label_2
_geom_bond_site_symmetry_2
_geom_bond_distance
S1 O3 . 1.4261(16)
S1 O4 . 1.4417(15)
S1 O2 . 1.4419(16)
S1 O1 . 1.5978(14)
O1 C1 . 1.443(2)
N1 C5 . 1.489(2)
N1 C2 . 1.515(2)
N1 H1A . 0.904(18)
N1 H1B . 0.901(18)
C1 C2 . 1.506(3)
C1 H1C . 0.9700
C1 H1D . 0.9700
C2 C3 . 1.523(3)
C2 H2 . 0.9800
C3 C4 . 1.527(3)
C3 H3A . 0.9700
C3 H3B . 0.9700
C4 H4A . 0.9600
C4 H4B . 0.9600
C4 H4C . 0.9600
C5 C5 5_566 1.498(4)
C5 H5A . 0.9700
C5 H5B . 0.9700
O5 H5C . 0.87(2)
O5 H5D . 0.89(2)

loop_
_geom_hbond_atom_site_label_D
_geom_hbond_atom_site_label_H
_geom_hbond_atom_site_label_A
_geom_hbond_site_symmetry_A
_geom_hbond_distance_DH
_geom_hbond_distance_HA
_geom_hbond_distance_DA
_geom_hbond_angle_DHA
O5 H5C O2 . 0.87(2) 1.95(2) 2.803(2) 169(3)
N1 H1A O5 6_557 0.904(18) 1.931(19) 2.802(2) 161.2(19)
N1 H1B O4 8_665 0.901(18) 1.893(19) 2.769(2) 163.2(19)
O5 H5D O3 8_665 0.89(2) 2.04(2) 2.876(2) 155(3)

loop_
_geom_torsion_atom_site_label_1
_geom_torsion_atom_site_label_2
_geom_torsion_atom_site_label_3
_geom_torsion_atom_site_label_4
_geom_torsion_site_symmetry_4
_geom_torsion
O3 S1 O1 C1 . 177.02(14)
O4 S1 O1 C1 . -63.79(15)
O2 S1 O1 C1 . 55.28(16)
S1 O1 C1 C2 . 167.16(13)
O1 C1 C2 N1 . 63.7(2)
O1 C1 C2 C3 . -60.2(2)
C5 N1 C2 C1 . 157.13(16)
C5 N1 C2 C3 . -76.2(2)
C1 C2 C3 C4 . -61.7(3)
N1 C2 C3 C4 . 175.1(2)
C2 N1 C5 C5 5_566 -171.8(2)
